data_2226021
loop_
_publ_author_name
'Duan, Li'
'Wu, Xiang-Wen'
'Ma, Jian-Ping'

_publ_section_title
;
 Poly[[{\m~2~-3-[(1<i>H</i>-benzimidazol-1-yl)methyl]benzoato}cadmium(II)]
 0.1-hydrate]
;
_journal_coeditor_code XU2743
_journal_issue 5
_journal_name_full 'Acta Crystallographica Section E'
_journal_page_first m530
_journal_paper_doi 10.1107/S1600536810013292
_journal_volume 66
_journal_year 2010
_chemical_formula_iupac '[Cd (C15 H11 N2 O2)2], 0.1H2 O'
_chemical_formula_moiety 'C30 H22 Cd N4 O4, 0.1(H2 O)'
_chemical_formula_sum 'C30 H22.2 Cd N4 O4.1'
_chemical_formula_weight 616.72
_chemical_name_systematic
;
Poly[[{\m~2~-3-[(1<i>H</i>-benzimidazol-1-yl)methyl]benzoato}cadmium(II)]
0.10-hydrate]
;
_space_group_IT_number 14
_symmetry_cell_setting monoclinic
_symmetry_space_group_name_Hall '-P 2ybc'
_symmetry_space_group_name_H-M 'P 1 21/c 1'
_atom_sites_solution_hydrogens geom
_atom_sites_solution_primary direct
_atom_sites_solution_secondary difmap
_cell_angle_alpha 90.00
_cell_angle_beta 95.007(2)
_cell_angle_gamma 90.00
_cell_formula_units_Z 4
_cell_length_a 12.7770(18)
_cell_length_b 10.8304(15)
_cell_length_c 18.522(3)
_cell_measurement_reflns_used 7057
_cell_measurement_temperature 298(2)
_cell_measurement_theta_max 28.210
_cell_measurement_theta_min 2.207
_cell_volume 2553.3(7)
_computing_cell_refinement 'SAINT (Bruker, 2000)'
_computing_data_collection 'SMART (Bruker, 2000)'
_computing_data_reduction 'SAINT (Bruker, 2000)'
_computing_molecular_graphics 'SHELXTL (Sheldrick, 2008)'
_computing_publication_material 'SHELXTL (Sheldrick, 2008)'
_computing_structure_refinement 'SHELXTL (Sheldrick, 2008)'
_computing_structure_solution 'SHELXTL (Sheldrick, 2008)'
_diffrn_ambient_temperature 298(2)
_diffrn_measured_fraction_theta_full 0.999
_diffrn_measured_fraction_theta_max 0.999
_diffrn_measurement_device_type 'Bruker SMART CCD area-detector'
_diffrn_measurement_method '\f and \w scans'
_diffrn_radiation_monochromator graphite
_diffrn_radiation_source 'fine-focus sealed tube'
_diffrn_radiation_type MoK\a
_diffrn_radiation_wavelength 0.71073
_diffrn_reflns_av_R_equivalents 0.0245
_diffrn_reflns_av_sigmaI/netI 0.0270
_diffrn_reflns_limit_h_max 12
_diffrn_reflns_limit_h_min -15
_diffrn_reflns_limit_k_max 13
_diffrn_reflns_limit_k_min -13
_diffrn_reflns_limit_l_max 18
_diffrn_reflns_limit_l_min -22
_diffrn_reflns_number 13062
_diffrn_reflns_theta_full 25.50
_diffrn_reflns_theta_max 25.50
_diffrn_reflns_theta_min 2.18
_diffrn_standards_number 0
_exptl_absorpt_coefficient_mu 0.901
_exptl_absorpt_correction_T_max 0.813
_exptl_absorpt_correction_T_min 0.656
_exptl_absorpt_correction_type multi-scan
_exptl_absorpt_process_details '(SADABS; Sheldrick, 1996)'
_exptl_crystal_colour colourless
_exptl_crystal_density_diffrn 1.604
_exptl_crystal_density_method 'not measured'
_exptl_crystal_description block
_exptl_crystal_F_000 1244
_exptl_crystal_size_max 0.51
_exptl_crystal_size_mid 0.30
_exptl_crystal_size_min 0.24
_refine_diff_density_max 0.630
_refine_diff_density_min -0.371
_refine_ls_extinction_method none
_refine_ls_goodness_of_fit_ref 1.027
_refine_ls_hydrogen_treatment constr
_refine_ls_matrix_type full
_refine_ls_number_parameters 370
_refine_ls_number_reflns 4754
_refine_ls_number_restraints 7
_refine_ls_restrained_S_all 1.031
_refine_ls_R_factor_all 0.0336
_refine_ls_R_factor_gt 0.0275
_refine_ls_shift/su_max 0.002
_refine_ls_shift/su_mean 0.000
_refine_ls_structure_factor_coef Fsqd
_refine_ls_weighting_details 'calc w=1/[\s^2^(Fo^2^)+(0.0389P)^2^+0.9163P] where P=(Fo^2^+2Fc^2^)/3'
_refine_ls_weighting_scheme calc
_refine_ls_wR_factor_gt 0.0707
_refine_ls_wR_factor_ref 0.0749
_reflns_number_gt 4031
_reflns_number_total 4754
_reflns_threshold_expression I>2sigma(I)
_cod_data_source_file xu2743.cif
_cod_data_source_block I
_cod_depositor_comments
;
The following automatic conversions were performed:
'_symmetry_cell_setting' value 'Monoclinic' changed to 'monoclinic'
according to '/home/saulius/struct/CIF-dictionaries/cif_core.dic'
dictionary named 'cif_core.dic' version 2.4.1 from 2010-06-29.

Automatic conversion script
Id: cif_fix_enum 1527 2010-12-29 10:47:43Z saulius 
;
_cod_original_cell_volume 2553.4(6)
_cod_original_sg_symbol_H-M 'P 21/c'
_cod_database_code 2226021
_cod_database_fobs_code 2226021

loop_
_symmetry_equiv_pos_as_xyz
'x, y, z'
'-x, y+1/2, -z+1/2'
'-x, -y, -z'
'x, -y-1/2, z-1/2'

loop_
_atom_site_type_symbol
_atom_site_label
_atom_site_fract_x
_atom_site_fract_y
_atom_site_fract_z
_atom_site_U_iso_or_equiv
_atom_site_adp_type
_atom_site_calc_flag
_atom_site_refinement_flags
_atom_site_occupancy
_atom_site_disorder_assembly
_atom_site_disorder_group
C C1 0.83100(17) 0.53070(18) -0.16646(13) 0.0324(5) Uani d . 1 . .
C C2 0.86797(18) 0.41005(19) -0.19581(12) 0.0346(5) Uani d . 1 . .
C C3 0.8300(2) 0.3700(2) -0.26403(13) 0.0435(6) Uani d . 1 . .
H H3 0.7817 0.4180 -0.2921 0.052 Uiso calc R 1 . .
C C4 0.8635(3) 0.2588(2) -0.29070(15) 0.0490(7) Uani d . 1 . .
H H4 0.8373 0.2319 -0.3364 0.059 Uiso calc R 1 . .
C C5 0.9362(2) 0.1874(2) -0.24938(14) 0.0454(6) Uani d . 1 . .
H H5 0.9596 0.1136 -0.2679 0.055 Uiso calc R 1 . .
C C6 0.9740(2) 0.2256(2) -0.18067(14) 0.0377(5) Uani d . 1 . .
C C7 0.93982(18) 0.33745(19) -0.15452(12) 0.0348(5) Uani d . 1 . .
H H7 0.9655 0.3641 -0.1086 0.042 Uiso calc R 1 . .
C C8 1.0543(2) 0.1491(2) -0.13545(15) 0.0452(6) Uani d . 1 . .
H H8A 1.1135 0.1331 -0.1635 0.054 Uiso calc R 1 . .
H H8B 1.0799 0.1964 -0.0930 0.054 Uiso calc R 1 . .
C C9 0.91692(18) -0.0199(2) -0.12756(13) 0.0389(5) Uani d . 1 . .
H H9 0.8618 0.0210 -0.1536 0.047 Uiso calc R 1 . .
C C10 1.00732(18) -0.1589(2) -0.06694(12) 0.0360(5) Uani d . 1 . .
C C11 1.0459(2) -0.2654(2) -0.03163(14) 0.0426(6) Uani d . 1 . .
H H11 1.0041 -0.3352 -0.0285 0.051 Uiso calc R 1 . .
C C12 1.1482(2) -0.2631(2) -0.00163(15) 0.0484(7) Uani d . 1 . .
H H12 1.1758 -0.3327 0.0225 0.058 Uiso calc R 1 . .
C C13 1.2117(2) -0.1596(3) -0.00641(14) 0.0531(7) Uani d . 1 . .
H H13 1.2804 -0.1619 0.0147 0.064 Uiso calc R 1 . .
C C14 1.1756(2) -0.0534(2) -0.04155(13) 0.0457(6) Uani d . 1 . .
H H14 1.2179 0.0158 -0.0448 0.055 Uiso calc R 1 . .
C C15 1.07229(18) -0.0563(2) -0.07173(12) 0.0363(5) Uani d . 1 . .
C C16 0.6286(2) 0.73215(19) -0.00888(14) 0.0364(5) Uani d . 1 . .
C C17 0.5579(2) 0.7302(2) 0.05285(15) 0.0410(6) Uani d . 1 . .
C C18 0.4722(2) 0.6511(2) 0.05053(14) 0.0466(6) Uani d . 1 . .
H H18 0.4578 0.5994 0.0108 0.056 Uiso calc R 1 . .
C C19 0.4086(2) 0.6485(3) 0.10666(16) 0.0529(7) Uani d . 1 . .
H H19 0.3518 0.5945 0.1050 0.063 Uiso calc R 1 . .
C C20 0.4286(2) 0.7260(3) 0.16554(17) 0.0509(7) Uani d . 1 . .
H H20 0.3849 0.7244 0.2031 0.061 Uiso calc R 1 . .
C C21 0.51359(19) 0.8060(2) 0.16893(13) 0.0432(6) Uani d . 1 . .
C C22 0.57828(19) 0.8061(2) 0.11322(13) 0.0424(6) Uani d . 1 . .
H H22 0.6366 0.8577 0.1159 0.051 Uiso calc R 1 . .
C C23 0.5332(2) 0.8948(3) 0.23165(14) 0.0527(7) Uani d . 1 . .
H H23A 0.5402 0.8491 0.2769 0.063 Uiso calc R 1 . .
H H23B 0.5983 0.9392 0.2272 0.063 Uiso calc R 1 . .
C C24 0.4122(2) 1.0601(2) 0.17843(14) 0.0486(6) Uani d . 1 . .
H H24 0.4465 1.0692 0.1365 0.058 Uiso calc R 1 . .
C C25 0.30136(18) 1.0798(2) 0.25785(13) 0.0392(5) Uani d . 1 . .
C C26 0.2184(2) 1.1123(2) 0.29766(14) 0.0484(6) Uani d . 1 . .
H H26 0.1676 1.1688 0.2800 0.058 Uiso calc R 1 . .
C C27 0.2144(2) 1.0575(3) 0.36398(15) 0.0555(7) Uani d . 1 . .
H H27 0.1595 1.0771 0.3918 0.067 Uiso calc R 1 . .
C C28 0.2903(2) 0.9734(3) 0.39098(15) 0.0547(7) Uani d . 1 . .
H H28 0.2853 0.9395 0.4367 0.066 Uiso calc R 1 . .
C C29 0.3723(2) 0.9388(2) 0.35230(14) 0.0471(6) Uani d . 1 . .
H H29 0.4227 0.8821 0.3702 0.056 Uiso calc R 1 . .
C C30 0.37558(18) 0.9936(2) 0.28477(12) 0.0379(5) Uani d . 1 . .
Cd Cd1 0.763197(14) 0.744630(14) -0.112674(10) 0.03670(8) Uani d U 1 . .
N N1 0.90940(15) -0.13374(17) -0.10222(10) 0.0377(4) Uani d . 1 . .
N N2 1.01240(15) 0.03038(16) -0.11170(10) 0.0366(4) Uani d . 1 . .
N N3 0.44586(16) 0.98322(19) 0.23252(11) 0.0432(5) Uani d . 1 . .
N N4 0.32673(16) 1.12095(18) 0.19014(11) 0.0452(5) Uani d . 1 . .
O O1 0.84916(15) 0.55239(15) -0.10022(10) 0.0514(4) Uani d . 1 . .
O O2 0.78223(15) 0.60416(16) -0.20854(10) 0.0521(4) Uani d U 1 . .
O O3 0.60131(16) 0.6789(2) -0.06556(11) 0.0643(5) Uani d . 1 . .
O O4 0.71415(17) 0.7877(2) 0.00157(11) 0.0640(6) Uani d . 1 . .
O O1W 0.593(5) 0.141(6) 0.104(3) 0.116(19) Uani d PU 0.05 A 1
H H1O1 0.6060 0.1156 0.0620 0.174 Uiso d PR 0.05 A 1
H H2O1 0.6303 0.2043 0.1160 0.174 Uiso d PR 0.05 A 1
O O2W 0.540(8) 0.031(8) 0.020(3) 0.19(5) Uani d P 0.05 . 2
H H1O2 0.5317 0.0676 -0.0208 0.283 Uiso d PR 0.05 . 2
H H2O2 0.5297 -0.0465 0.0190 0.283 Uiso d PR 0.05 . 2

loop_
_atom_site_aniso_label
_atom_site_aniso_U_11
_atom_site_aniso_U_22
_atom_site_aniso_U_33
_atom_site_aniso_U_12
_atom_site_aniso_U_13
_atom_site_aniso_U_23
C1 0.0276(11) 0.0245(11) 0.0458(13) -0.0005(9) 0.0073(9) 0.0016(10)
C2 0.0350(12) 0.0288(11) 0.0412(12) -0.0022(9) 0.0100(10) 0.0029(9)
C3 0.0504(15) 0.0370(12) 0.0432(14) 0.0018(11) 0.0044(11) 0.0055(10)
C4 0.067(2) 0.0428(15) 0.0380(14) -0.0062(12) 0.0084(13) -0.0037(10)
C5 0.0568(16) 0.0309(12) 0.0505(15) 0.0000(11) 0.0158(12) -0.0062(11)
C6 0.0386(13) 0.0256(11) 0.0503(15) -0.0008(10) 0.0129(11) 0.0036(10)
C7 0.0372(12) 0.0294(11) 0.0385(12) -0.0044(9) 0.0083(10) 0.0007(9)
C8 0.0419(14) 0.0282(11) 0.0662(17) -0.0012(10) 0.0090(12) 0.0062(11)
C9 0.0350(12) 0.0326(12) 0.0493(14) 0.0032(10) 0.0046(10) 0.0035(10)
C10 0.0404(13) 0.0336(11) 0.0351(12) 0.0027(10) 0.0094(10) -0.0003(9)
C11 0.0510(16) 0.0365(13) 0.0414(14) 0.0029(11) 0.0095(12) 0.0054(10)
C12 0.0550(17) 0.0471(15) 0.0434(15) 0.0145(12) 0.0051(12) 0.0107(11)
C13 0.0462(15) 0.0593(17) 0.0524(16) 0.0098(13) -0.0042(12) 0.0031(13)
C14 0.0447(14) 0.0426(13) 0.0497(14) -0.0023(11) 0.0042(11) -0.0030(11)
C15 0.0412(13) 0.0304(11) 0.0378(12) 0.0042(10) 0.0061(10) -0.0023(9)
C16 0.0384(13) 0.0269(11) 0.0452(14) -0.0031(9) 0.0112(11) -0.0023(10)
C17 0.0385(14) 0.0345(12) 0.0509(15) 0.0034(10) 0.0084(11) 0.0027(10)
C18 0.0459(15) 0.0400(13) 0.0541(15) -0.0020(11) 0.0059(12) -0.0005(11)
C19 0.0378(14) 0.0499(15) 0.0721(19) -0.0043(12) 0.0115(13) 0.0071(14)
C20 0.0416(15) 0.0574(16) 0.0559(17) 0.0085(13) 0.0164(13) 0.0101(13)
C21 0.0366(13) 0.0459(14) 0.0474(14) 0.0140(11) 0.0049(11) 0.0039(12)
C22 0.0368(13) 0.0391(13) 0.0517(15) 0.0029(11) 0.0059(11) -0.0013(11)
C23 0.0418(15) 0.0668(18) 0.0492(15) 0.0196(13) 0.0020(11) -0.0045(13)
C24 0.0482(15) 0.0547(15) 0.0440(14) 0.0086(13) 0.0100(11) 0.0013(12)
C25 0.0355(12) 0.0361(12) 0.0461(13) 0.0013(10) 0.0033(10) -0.0067(10)
C26 0.0395(14) 0.0475(14) 0.0584(16) 0.0066(12) 0.0058(12) -0.0059(12)
C27 0.0398(14) 0.0694(18) 0.0588(17) 0.0026(14) 0.0134(12) -0.0082(14)
C28 0.0491(16) 0.0676(19) 0.0482(15) -0.0075(14) 0.0084(12) 0.0032(13)
C29 0.0426(14) 0.0488(14) 0.0492(15) 0.0010(12) 0.0001(11) 0.0005(12)
C30 0.0337(12) 0.0384(12) 0.0413(13) 0.0008(10) 0.0016(10) -0.0059(10)
Cd1 0.03766(12) 0.02956(11) 0.04360(12) 0.00121(7) 0.00763(8) -0.00008(7)
N1 0.0387(11) 0.0303(10) 0.0445(11) -0.0010(8) 0.0060(8) 0.0040(8)
N2 0.0372(11) 0.0261(9) 0.0472(11) 0.0011(8) 0.0074(8) 0.0017(8)
N3 0.0388(11) 0.0478(12) 0.0430(11) 0.0139(9) 0.0037(9) -0.0014(9)
N4 0.0440(12) 0.0424(11) 0.0493(12) 0.0095(10) 0.0047(9) 0.0013(9)
O1 0.0683(13) 0.0342(9) 0.0515(11) 0.0076(9) 0.0046(9) -0.0052(8)
O2 0.0575(11) 0.0395(9) 0.0585(11) 0.0113(9) 0.0012(9) -0.0032(8)
O3 0.0602(13) 0.0797(14) 0.0554(12) -0.0188(11) 0.0183(10) -0.0185(11)
O4 0.0643(14) 0.0727(12) 0.0587(13) -0.0255(11) 0.0259(10) -0.0174(11)
O1W 0.11(2) 0.11(2) 0.12(2) -0.003(10) 0.007(10) 0.002(10)
O2W 0.30(13) 0.18(8) 0.08(6) 0.15(9) -0.04(5) 0.03(5)

loop_
_atom_type_symbol
_atom_type_description
_atom_type_scat_dispersion_real
_atom_type_scat_dispersion_imag
_atom_type_scat_source
C C 0.0033 0.0016 'International Tables Vol C Tables 4.2.6.8 and 6.1.1.4'
H H 0.0000 0.0000 'International Tables Vol C Tables 4.2.6.8 and 6.1.1.4'
N N 0.0061 0.0033 'International Tables Vol C Tables 4.2.6.8 and 6.1.1.4'
O O 0.0106 0.0060 'International Tables Vol C Tables 4.2.6.8 and 6.1.1.4'
Cd Cd -0.8075 1.2024 'International Tables Vol C Tables 4.2.6.8 and 6.1.1.4'

loop_
_geom_angle_atom_site_label_1
_geom_angle_atom_site_label_2
_geom_angle_atom_site_label_3
_geom_angle_site_symmetry_1
_geom_angle_site_symmetry_3
_geom_angle
_geom_angle_publ_flag
O2 C1 O1 . . 122.3(2) ?
O2 C1 C2 . . 119.0(2) ?
O1 C1 C2 . . 118.7(2) ?
C3 C2 C7 . . 119.2(2) ?
C3 C2 C1 . . 120.4(2) ?
C7 C2 C1 . . 120.4(2) ?
C2 C3 C4 . . 120.3(2) ?
C2 C3 H3 . . 119.9 ?
C4 C3 H3 . . 119.9 ?
C3 C4 C5 . . 120.1(3) ?
C3 C4 H4 . . 119.9 ?
C5 C4 H4 . . 119.9 ?
C6 C5 C4 . . 120.3(2) ?
C6 C5 H5 . . 119.8 ?
C4 C5 H5 . . 119.8 ?
C5 C6 C7 . . 119.0(2) ?
C5 C6 C8 . . 120.8(2) ?
C7 C6 C8 . . 120.2(2) ?
C2 C7 C6 . . 121.0(2) ?
C2 C7 H7 . . 119.5 ?
C6 C7 H7 . . 119.5 ?
N2 C8 C6 . . 113.3(2) ?
N2 C8 H8A . . 108.9 ?
C6 C8 H8A . . 108.9 ?
N2 C8 H8B . . 108.9 ?
C6 C8 H8B . . 108.9 ?
H8A C8 H8B . . 107.7 ?
N1 C9 N2 . . 113.1(2) ?
N1 C9 H9 . . 123.5 ?
N2 C9 H9 . . 123.5 ?
N1 C10 C15 . . 109.32(19) ?
N1 C10 C11 . . 130.6(2) ?
C15 C10 C11 . . 120.1(2) ?
C12 C11 C10 . . 117.3(2) ?
C12 C11 H11 . . 121.3 ?
C10 C11 H11 . . 121.3 ?
C11 C12 C13 . . 121.9(2) ?
C11 C12 H12 . . 119.1 ?
C13 C12 H12 . . 119.1 ?
C14 C13 C12 . . 121.9(3) ?
C14 C13 H13 . . 119.0 ?
C12 C13 H13 . . 119.0 ?
C13 C14 C15 . . 116.0(2) ?
C13 C14 H14 . . 122.0 ?
C15 C14 H14 . . 122.0 ?
N2 C15 C14 . . 131.5(2) ?
N2 C15 C10 . . 105.7(2) ?
C14 C15 C10 . . 122.9(2) ?
O3 C16 O4 . . 122.7(2) ?
O3 C16 C17 . . 119.8(2) ?
O4 C16 C17 . . 117.4(2) ?
C18 C17 C22 . . 118.8(2) ?
C18 C17 C16 . . 120.3(2) ?
C22 C17 C16 . . 120.9(2) ?
C19 C18 C17 . . 120.4(3) ?
C19 C18 H18 . . 119.8 ?
C17 C18 H18 . . 119.8 ?
C18 C19 C20 . . 120.2(3) ?
C18 C19 H19 . . 119.9 ?
C20 C19 H19 . . 119.9 ?
C19 C20 C21 . . 120.4(2) ?
C19 C20 H20 . . 119.8 ?
C21 C20 H20 . . 119.8 ?
C22 C21 C20 . . 119.1(2) ?
C22 C21 C23 . . 120.3(2) ?
C20 C21 C23 . . 120.6(2) ?
C21 C22 C17 . . 121.2(2) ?
C21 C22 H22 . . 119.4 ?
C17 C22 H22 . . 119.4 ?
N3 C23 C21 . . 110.3(2) ?
N3 C23 H23A . . 109.6 ?
C21 C23 H23A . . 109.6 ?
N3 C23 H23B . . 109.6 ?
C21 C23 H23B . . 109.6 ?
H23A C23 H23B . . 108.1 ?
N4 C24 N3 . . 113.9(2) ?
N4 C24 H24 . . 123.0 ?
N3 C24 H24 . . 123.0 ?
C26 C25 C30 . . 120.5(2) ?
C26 C25 N4 . . 130.1(2) ?
C30 C25 N4 . . 109.4(2) ?
C27 C26 C25 . . 117.2(2) ?
C27 C26 H26 . . 121.4 ?
C25 C26 H26 . . 121.4 ?
C26 C27 C28 . . 121.8(2) ?
C26 C27 H27 . . 119.1 ?
C28 C27 H27 . . 119.1 ?
C29 C28 C27 . . 122.1(3) ?
C29 C28 H28 . . 119.0 ?
C27 C28 H28 . . 119.0 ?
C28 C29 C30 . . 116.0(2) ?
C28 C29 H29 . . 122.0 ?
C30 C29 H29 . . 122.0 ?
N3 C30 C29 . . 132.0(2) ?
N3 C30 C25 . . 105.6(2) ?
C29 C30 C25 . . 122.4(2) ?
N1 Cd1 N4 1_565 3_675 92.79(7) ?
N1 Cd1 O4 1_565 . 95.25(7) ?
N4 Cd1 O4 3_675 . 106.60(8) ?
N1 Cd1 O1 1_565 . 97.51(7) ?
N4 Cd1 O1 3_675 . 146.09(7) ?
O4 Cd1 O1 . . 104.51(8) ?
N1 Cd1 O2 1_565 . 107.34(7) ?
N4 Cd1 O2 3_675 . 90.99(7) ?
O4 Cd1 O2 . . 150.71(7) ?
O1 Cd1 O2 . . 55.10(6) ?
N1 Cd1 O3 1_565 . 149.16(7) ?
N4 Cd1 O3 3_675 . 90.86(8) ?
O4 Cd1 O3 . . 54.52(7) ?
O1 Cd1 O3 . . 96.36(7) ?
O2 Cd1 O3 . . 103.21(6) ?
C9 N1 C10 . . 105.02(19) ?
C9 N1 Cd1 . 1_545 126.26(16) ?
C10 N1 Cd1 . 1_545 128.69(14) ?
C9 N2 C15 . . 106.92(18) ?
C9 N2 C8 . . 129.3(2) ?
C15 N2 C8 . . 123.54(19) ?
C24 N3 C30 . . 106.6(2) ?
C24 N3 C23 . . 126.0(2) ?
C30 N3 C23 . . 126.9(2) ?
C24 N4 C25 . . 104.5(2) ?
C24 N4 Cd1 . 3_675 126.74(17) ?
C25 N4 Cd1 . 3_675 128.66(15) ?
C1 O1 Cd1 . . 91.43(13) ?
C1 O2 Cd1 . . 91.13(14) ?
C16 O3 Cd1 . . 89.01(15) ?
C16 O4 Cd1 . . 93.73(15) ?
H1O1 O1W H2O1 . . 111.1 ?
O2W O2W H1O1 3_655 . 167.2 ?
O2W O2W H1O2 3_655 . 73.8 ?
H1O1 O2W H1O2 . . 102.1 ?
O2W O2W H2O2 3_655 . 53.3 ?
H1O1 O2W H2O2 . . 136.9 ?
H1O2 O2W H2O2 . . 115.8 ?

loop_
_geom_bond_atom_site_label_1
_geom_bond_atom_site_label_2
_geom_bond_site_symmetry_2
_geom_bond_distance
_geom_bond_publ_flag
Cd1 O1 . 2.3559(17) y
Cd1 O2 . 2.3669(17) y
Cd1 O3 . 2.4209(19) y
Cd1 O4 . 2.3063(19) y
Cd1 N1 1_565 2.2801(19) y
Cd1 N4 3_675 2.283(2) y
C1 O2 . 1.243(3) ?
C1 O1 . 1.251(3) ?
C1 C2 . 1.507(3) ?
C2 C3 . 1.383(3) ?
C2 C7 . 1.387(3) ?
C3 C4 . 1.384(3) ?
C3 H3 . 0.9300 ?
C4 C5 . 1.386(4) ?
C4 H4 . 0.9300 ?
C5 C6 . 1.385(4) ?
C5 H5 . 0.9300 ?
C6 C7 . 1.390(3) ?
C6 C8 . 1.513(4) ?
C7 H7 . 0.9300 ?
C8 N2 . 1.475(3) ?
C8 H8A . 0.9700 ?
C8 H8B . 0.9700 ?
C9 N1 . 1.326(3) ?
C9 N2 . 1.345(3) ?
C9 H9 . 0.9300 ?
C10 N1 . 1.387(3) ?
C10 C15 . 1.395(3) ?
C10 C11 . 1.395(3) ?
C11 C12 . 1.376(4) ?
C11 H11 . 0.9300 ?
C12 C13 . 1.391(4) ?
C12 H12 . 0.9300 ?
C13 C14 . 1.380(4) ?
C13 H13 . 0.9300 ?
C14 C15 . 1.388(3) ?
C14 H14 . 0.9300 ?
C15 N2 . 1.384(3) ?
C16 O3 . 1.221(3) ?
C16 O4 . 1.248(3) ?
C16 C17 . 1.518(3) ?
C17 C18 . 1.388(3) ?
C17 C22 . 1.394(4) ?
C18 C19 . 1.375(4) ?
C18 H18 . 0.9300 ?
C19 C20 . 1.382(4) ?
C19 H19 . 0.9300 ?
C20 C21 . 1.386(4) ?
C20 H20 . 0.9300 ?
C21 C22 . 1.377(3) ?
C21 C23 . 1.512(4) ?
C22 H22 . 0.9300 ?
C23 N3 . 1.472(3) ?
C23 H23A . 0.9700 ?
C23 H23B . 0.9700 ?
C24 N4 . 1.310(3) ?
C24 N3 . 1.344(3) ?
C24 H24 . 0.9300 ?
C25 C26 . 1.389(3) ?
C25 C30 . 1.392(3) ?
C25 N4 . 1.395(3) ?
C26 C27 . 1.369(4) ?
C26 H26 . 0.9300 ?
C27 C28 . 1.392(4) ?
C27 H27 . 0.9300 ?
C28 C29 . 1.372(4) ?
C28 H28 . 0.9300 ?
C29 C30 . 1.389(3) ?
C29 H29 . 0.9300 ?
C30 N3 . 1.381(3) ?
O1W H1O1 . 0.8500 ?
O1W H2O1 . 0.8501 ?
O2W H1O2 . 0.8499 ?
O2W H2O2 . 0.8500 ?

loop_
_geom_hbond_atom_site_label_D
_geom_hbond_atom_site_label_H
_geom_hbond_atom_site_label_A
_geom_hbond_site_symmetry_A
_geom_hbond_distance_DH
_geom_hbond_distance_HA
_geom_hbond_distance_DA
_geom_hbond_angle_DHA
_geom_hbond_publ_flag
C11 H11 O1 1_545 0.93 2.59 3.357(3) 140 y
C14 H14 O4 3_765 0.93 2.41 3.261(3) 152 y
C23 H23B O2 4_576 0.97 2.58 3.277(3) 129 y
C29 H29 O3 4_576 0.93 2.57 3.424(3) 154 y

loop_
_geom_torsion_atom_site_label_1
_geom_torsion_atom_site_label_2
_geom_torsion_atom_site_label_3
_geom_torsion_atom_site_label_4
_geom_torsion_site_symmetry_1
_geom_torsion_site_symmetry_2
_geom_torsion_site_symmetry_3
_geom_torsion_site_symmetry_4
_geom_torsion
_geom_torsion_publ_flag
O2 C1 C2 C3 . . . . -13.5(3) ?
O1 C1 C2 C3 . . . . 165.4(2) ?
O2 C1 C2 C7 . . . . 167.1(2) ?
O1 C1 C2 C7 . . . . -14.1(3) ?
C7 C2 C3 C4 . . . . -0.1(3) ?
C1 C2 C3 C4 . . . . -179.6(2) ?
C2 C3 C4 C5 . . . . -0.6(4) ?
C3 C4 C5 C6 . . . . 1.3(4) ?
C4 C5 C6 C7 . . . . -1.4(4) ?
C4 C5 C6 C8 . . . . -179.3(2) ?
C3 C2 C7 C6 . . . . 0.0(3) ?
C1 C2 C7 C6 . . . . 179.53(19) ?
C5 C6 C7 C2 . . . . 0.7(3) ?
C8 C6 C7 C2 . . . . 178.6(2) ?
C5 C6 C8 N2 . . . . -68.0(3) ?
C7 C6 C8 N2 . . . . 114.1(2) ?
N1 C10 C11 C12 . . . . 179.6(2) ?
C15 C10 C11 C12 . . . . 0.9(3) ?
C10 C11 C12 C13 . . . . -0.4(4) ?
C11 C12 C13 C14 . . . . -0.1(4) ?
C12 C13 C14 C15 . . . . 0.0(4) ?
C13 C14 C15 N2 . . . . -178.0(2) ?
C13 C14 C15 C10 . . . . 0.5(3) ?
N1 C10 C15 N2 . . . . -1.1(2) ?
C11 C10 C15 N2 . . . . 177.8(2) ?
N1 C10 C15 C14 . . . . -179.9(2) ?
C11 C10 C15 C14 . . . . -1.0(3) ?
O3 C16 C17 C18 . . . . 11.5(4) ?
O4 C16 C17 C18 . . . . -167.4(2) ?
O3 C16 C17 C22 . . . . -169.4(2) ?
O4 C16 C17 C22 . . . . 11.7(4) ?
C22 C17 C18 C19 . . . . 0.4(4) ?
C16 C17 C18 C19 . . . . 179.5(2) ?
C17 C18 C19 C20 . . . . 0.8(4) ?
C18 C19 C20 C21 . . . . -0.6(4) ?
C19 C20 C21 C22 . . . . -0.7(4) ?
C19 C20 C21 C23 . . . . 177.3(2) ?
C20 C21 C22 C17 . . . . 2.0(4) ?
C23 C21 C22 C17 . . . . -176.1(2) ?
C18 C17 C22 C21 . . . . -1.8(4) ?
C16 C17 C22 C21 . . . . 179.1(2) ?
C22 C21 C23 N3 . . . . 114.7(3) ?
C20 C21 C23 N3 . . . . -63.4(3) ?
C30 C25 C26 C27 . . . . 1.0(4) ?
N4 C25 C26 C27 . . . . -178.9(2) ?
C25 C26 C27 C28 . . . . 0.4(4) ?
C26 C27 C28 C29 . . . . -1.2(5) ?
C27 C28 C29 C30 . . . . 0.5(4) ?
C28 C29 C30 N3 . . . . 178.7(3) ?
C28 C29 C30 C25 . . . . 0.8(4) ?
C26 C25 C30 N3 . . . . -180.0(2) ?
N4 C25 C30 N3 . . . . 0.0(3) ?
C26 C25 C30 C29 . . . . -1.6(4) ?
N4 C25 C30 C29 . . . . 178.3(2) ?
N2 C9 N1 C10 . . . . 0.3(3) ?
N2 C9 N1 Cd1 . . . 1_545 178.46(14) ?
C15 C10 N1 C9 . . . . 0.5(2) ?
C11 C10 N1 C9 . . . . -178.3(2) ?
C15 C10 N1 Cd1 . . . 1_545 -177.58(14) ?
C11 C10 N1 Cd1 . . . 1_545 3.7(3) ?
N1 C9 N2 C15 . . . . -1.0(3) ?
N1 C9 N2 C8 . . . . 174.0(2) ?
C14 C15 N2 C9 . . . . 179.9(2) ?
C10 C15 N2 C9 . . . . 1.2(2) ?
C14 C15 N2 C8 . . . . 4.6(4) ?
C10 C15 N2 C8 . . . . -174.1(2) ?
C6 C8 N2 C9 . . . . 3.7(3) ?
C6 C8 N2 C15 . . . . 177.9(2) ?
N4 C24 N3 C30 . . . . 0.4(3) ?
N4 C24 N3 C23 . . . . 173.8(2) ?
C29 C30 N3 C24 . . . . -178.3(3) ?
C25 C30 N3 C24 . . . . -0.2(3) ?
C29 C30 N3 C23 . . . . 8.4(4) ?
C25 C30 N3 C23 . . . . -173.5(2) ?
C21 C23 N3 C24 . . . . -57.8(3) ?
C21 C23 N3 C30 . . . . 114.2(3) ?
N3 C24 N4 C25 . . . . -0.5(3) ?
N3 C24 N4 Cd1 . . . 3_675 -177.37(16) ?
C26 C25 N4 C24 . . . . -179.8(3) ?
C30 C25 N4 C24 . . . . 0.3(3) ?
C26 C25 N4 Cd1 . . . 3_675 -2.9(4) ?
C30 C25 N4 Cd1 . . . 3_675 177.13(16) ?
O2 C1 O1 Cd1 . . . . -0.3(2) ?
C2 C1 O1 Cd1 . . . . -179.18(17) ?
N1 Cd1 O1 C1 1_565 . . . -105.75(14) ?
N4 Cd1 O1 C1 3_675 . . . 0.8(2) ?
O4 Cd1 O1 C1 . . . . 156.81(13) ?
O2 Cd1 O1 C1 . . . . 0.18(12) ?
O3 Cd1 O1 C1 . . . . 101.87(14) ?
O1 C1 O2 Cd1 . . . . 0.3(2) ?
C2 C1 O2 Cd1 . . . . 179.18(17) ?
N1 Cd1 O2 C1 1_565 . . . 86.91(14) ?
N4 Cd1 O2 C1 3_675 . . . -179.86(14) ?
O4 Cd1 O2 C1 . . . . -51.9(2) ?
O1 Cd1 O2 C1 . . . . -0.19(12) ?
O3 Cd1 O2 C1 . . . . -88.75(14) ?
O4 C16 O3 Cd1 . . . . -1.1(3) ?
C17 C16 O3 Cd1 . . . . -180.0(2) ?
N1 Cd1 O3 C16 1_565 . . . -12.4(2) ?
N4 Cd1 O3 C16 3_675 . . . -109.26(16) ?
O4 Cd1 O3 C16 . . . . 0.63(15) ?
O1 Cd1 O3 C16 . . . . 103.93(16) ?
O2 Cd1 O3 C16 . . . . 159.52(15) ?
O3 C16 O4 Cd1 . . . . 1.2(3) ?
C17 C16 O4 Cd1 . . . . -179.96(18) ?
N1 Cd1 O4 C16 1_565 . . . 172.73(17) ?
N4 Cd1 O4 C16 3_675 . . . 78.24(18) ?
O1 Cd1 O4 C16 . . . . -88.09(18) ?
O2 Cd1 O4 C16 . . . . -46.4(3) ?
O3 Cd1 O4 C16 . . . . -0.61(15) ?
